data_7022959
loop_
_publ_author_name
'Jin, Juan'
'Bai, Fu-Quan'
'Jia, Ming-Jun'
'Wang, Yan-Ning'
'Jia, Hong-Li'
'Yu, Jie-Hui'
'Xu, Ji-Qing'

_publ_section_title
;
 New Cd2+, Pb2+ complexes with acylhydrazidate molecules from in situ
 acylation reactions.
;
_journal_issue 24
_journal_name_full 'Dalton transactions (Cambridge, England : 2003)'
_journal_page_first 8771
_journal_page_last 8780
_journal_paper_doi 10.1039/c3dt50411e
_journal_volume 42
_journal_year 2013
_chemical_formula_sum 'C14 H12 Cd N6 O6'
_chemical_formula_weight 472.70
_chemical_name_systematic
;
?
;
_space_group_IT_number 14
_symmetry_cell_setting monoclinic
_symmetry_space_group_name_Hall '-P 2ybc'
_symmetry_space_group_name_H-M 'P 1 21/c 1'
_atom_sites_solution_hydrogens geom
_atom_sites_solution_primary direct
_atom_sites_solution_secondary difmap
_audit_creation_method SHELXL-97
_cell_angle_alpha 90.00
_cell_angle_beta 100.69(3)
_cell_angle_gamma 90.00
_cell_formula_units_Z 2
_cell_length_a 13.216(3)
_cell_length_b 5.3100(11)
_cell_length_c 10.982(2)
_cell_measurement_temperature 293(2)
_cell_volume 757.3(3)
_computing_cell_refinement Process-auto
_computing_data_collection Process-auto
_computing_data_reduction Process-auto
_computing_structure_refinement 'SHELXL-97 (Sheldrick, 1997)'
_computing_structure_solution 'SHELXS-97 (Sheldrick, 1990)'
_diffrn_ambient_temperature 293(2)
_diffrn_detector_area_resol_mean 10.0
_diffrn_measured_fraction_theta_full 0.995
_diffrn_measured_fraction_theta_max 0.995
_diffrn_measurement_device_type 'Rigaku RAXIS-RAPID'
_diffrn_measurement_method omega-scan
_diffrn_radiation_monochromator graphite
_diffrn_radiation_source 'fine-focus sealed tube'
_diffrn_radiation_type MoK\a
_diffrn_radiation_wavelength 0.71073
_diffrn_reflns_av_R_equivalents 0.0160
_diffrn_reflns_av_sigmaI/netI 0.0131
_diffrn_reflns_limit_h_max 17
_diffrn_reflns_limit_h_min -17
_diffrn_reflns_limit_k_max 6
_diffrn_reflns_limit_k_min -6
_diffrn_reflns_limit_l_max 14
_diffrn_reflns_limit_l_min -14
_diffrn_reflns_number 6987
_diffrn_reflns_theta_full 27.48
_diffrn_reflns_theta_max 27.48
_diffrn_reflns_theta_min 3.14
_diffrn_standards_decay_% 0
_diffrn_standards_interval_count 0
_diffrn_standards_interval_time 0
_diffrn_standards_number 0
_exptl_absorpt_coefficient_mu 1.495
_exptl_absorpt_correction_T_max 0.861
_exptl_absorpt_correction_T_min 0.823
_exptl_absorpt_correction_type empirical
_exptl_crystal_colour YELLOW
_exptl_crystal_density_diffrn 2.073
_exptl_crystal_density_method 'not measured'
_exptl_crystal_description BLOCK
_exptl_crystal_F_000 468
_exptl_crystal_size_max 0.13
_exptl_crystal_size_mid 0.12
_exptl_crystal_size_min 0.10
_refine_diff_density_max 0.526
_refine_diff_density_min -0.682
_refine_diff_density_rms 0.101
_refine_ls_extinction_method none
_refine_ls_goodness_of_fit_ref 1.135
_refine_ls_hydrogen_treatment mixed
_refine_ls_matrix_type full
_refine_ls_number_parameters 132
_refine_ls_number_reflns 1721
_refine_ls_number_restraints 0
_refine_ls_restrained_S_all 1.135
_refine_ls_R_factor_all 0.0202
_refine_ls_R_factor_gt 0.0189
_refine_ls_shift/su_max 0.000
_refine_ls_shift/su_mean 0.000
_refine_ls_structure_factor_coef Fsqd
_refine_ls_weighting_details 'calc w=1/[\s^2^(Fo^2^)+(0.0400P)^2^+1.3416P] where P=(Fo^2^+2Fc^2^)/3'
_refine_ls_weighting_scheme calc
_refine_ls_wR_factor_gt 0.0698
_refine_ls_wR_factor_ref 0.0705
_reflns_number_gt 1604
_reflns_number_total 1721
_reflns_threshold_expression >2sigma(I)
_cod_data_source_file c3dt50411e.txt
_cod_data_source_block 3
_cod_depositor_comments
;
The following automatic conversions were performed:

'_symmetry_cell_setting' value 'Monoclinic' changed to 'monoclinic'
according to /home/saulius/struct/CIF-dictionaries/cif_core.dic
dictionary named 'cif_core.dic' version 2.4.2 from
2011-04-26.

'_exptl_absorpt_correction_type' value 'EMPIRICAL'
changed to 'empirical' according to
/home/saulius/struct/CIF-dictionaries/cif_core.dic dictionary named
'cif_core.dic' version 2.4.2 from 2011-04-26.

Automatic conversion script
Id: cif_fix_values 1891 2012-01-12 08:04:46Z andrius 
;
_cod_original_sg_symbol_H-M P2(1)/C
_cod_database_code 7022959

loop_
_symmetry_equiv_pos_as_xyz
'x, y, z'
'-x, y+1/2, -z+1/2'
'-x, -y, -z'
'x, -y-1/2, z-1/2'

loop_
_atom_site_label
_atom_site_type_symbol
_atom_site_fract_x
_atom_site_fract_y
_atom_site_fract_z
_atom_site_U_iso_or_equiv
_atom_site_adp_type
_atom_site_occupancy
_atom_site_symmetry_multiplicity
_atom_site_calc_flag
_atom_site_refinement_flags
Cd1 Cd 0.5000 0.0000 0.5000 0.00848(10) Uani 1 2 d S
N1 N 0.33263(15) 0.1100(4) 0.42384(18) 0.0103(4) Uani 1 1 d .
N2 N 0.24248(15) -0.3937(4) 0.59969(18) 0.0121(4) Uani 1 1 d .
N3 N 0.13836(15) -0.3729(4) 0.55068(18) 0.0116(4) Uani 1 1 d .
H3A H 0.0986 -0.4753 0.5802 0.014 Uiso 1 1 calc R
O1 O 0.40397(12) -0.2547(3) 0.60050(15) 0.0105(3) Uani 1 1 d .
O2 O -0.00234(12) -0.2283(3) 0.41784(15) 0.0131(3) Uani 1 1 d .
OW1 O 0.49827(16) -0.2953(4) 0.34366(17) 0.0194(4) Uani 1 1 d .
H01 H 0.530(4) -0.430(10) 0.357(4) 0.043(12) Uiso 1 1 d .
H02 H 0.468(3) -0.294(6) 0.271(3) 0.016(8) Uiso 1 1 d .
C1 C 0.29544(18) 0.2887(5) 0.3427(2) 0.0118(4) Uani 1 1 d .
H1A H 0.3417 0.3951 0.3138 0.014 Uiso 1 1 calc R
C2 C 0.18993(19) 0.3241(5) 0.2987(2) 0.0132(5) Uani 1 1 d .
H2B H 0.1669 0.4537 0.2435 0.016 Uiso 1 1 calc R
C3 C 0.12081(17) 0.1641(5) 0.3386(2) 0.0108(4) Uani 1 1 d .
H3B H 0.0504 0.1824 0.3105 0.013 Uiso 1 1 calc R
C4 C 0.15919(19) -0.0264(4) 0.4222(2) 0.0093(5) Uani 1 1 d .
C5 C 0.26464(18) -0.0456(4) 0.4657(2) 0.0091(4) Uani 1 1 d .
C6 C 0.30457(17) -0.2385(4) 0.5581(2) 0.0090(4) Uani 1 1 d .
C7 C 0.09119(18) -0.2131(4) 0.4627(2) 0.0110(4) Uani 1 1 d .

loop_
_atom_site_aniso_label
_atom_site_aniso_U_11
_atom_site_aniso_U_22
_atom_site_aniso_U_33
_atom_site_aniso_U_23
_atom_site_aniso_U_13
_atom_site_aniso_U_12
Cd1 0.00592(14) 0.00933(15) 0.00987(14) 0.00046(7) 0.00066(9) -0.00108(7)
N1 0.0097(9) 0.0085(10) 0.0115(9) 0.0006(7) -0.0007(7) -0.0008(7)
N2 0.0079(9) 0.0133(10) 0.0145(9) 0.0023(8) 0.0001(7) -0.0004(8)
N3 0.0085(9) 0.0132(10) 0.0132(9) 0.0028(8) 0.0025(7) -0.0036(7)
O1 0.0065(7) 0.0123(8) 0.0117(7) 0.0029(6) -0.0007(6) -0.0006(6)
O2 0.0080(7) 0.0149(9) 0.0155(8) 0.0002(6) 0.0000(6) -0.0033(6)
OW1 0.0300(11) 0.0119(9) 0.0127(9) -0.0029(7) -0.0055(8) 0.0076(8)
C1 0.0132(11) 0.0104(11) 0.0118(10) 0.0026(8) 0.0025(8) -0.0022(8)
C2 0.0163(11) 0.0096(11) 0.0118(10) 0.0019(9) -0.0023(9) 0.0016(9)
C3 0.0067(9) 0.0143(11) 0.0111(10) -0.0016(9) 0.0011(8) 0.0009(8)
C4 0.0064(10) 0.0120(11) 0.0099(11) -0.0023(8) 0.0024(9) -0.0011(8)
C5 0.0089(11) 0.0077(10) 0.0104(10) -0.0004(8) 0.0008(8) -0.0009(8)
C6 0.0075(10) 0.0096(11) 0.0098(10) -0.0003(8) 0.0016(8) -0.0002(8)
C7 0.0111(10) 0.0099(11) 0.0114(10) -0.0020(8) 0.0007(8) -0.0009(8)

loop_
_atom_type_symbol
_atom_type_description
_atom_type_scat_dispersion_real
_atom_type_scat_dispersion_imag
_atom_type_scat_source
C C 0.0033 0.0016 'International Tables Vol C Tables 4.2.6.8 and 6.1.1.4'
H H 0.0000 0.0000 'International Tables Vol C Tables 4.2.6.8 and 6.1.1.4'
N N 0.0061 0.0033 'International Tables Vol C Tables 4.2.6.8 and 6.1.1.4'
O O 0.0106 0.0060 'International Tables Vol C Tables 4.2.6.8 and 6.1.1.4'
Cd Cd -0.8075 1.2024 'International Tables Vol C Tables 4.2.6.8 and 6.1.1.4'

loop_
_geom_angle_atom_site_label_1
_geom_angle_atom_site_label_2
_geom_angle_atom_site_label_3
_geom_angle
_geom_angle_site_symmetry_1
_geom_angle_site_symmetry_3
O1 Cd1 O1 180.0 . 3_656
O1 Cd1 N1 74.98(7) . .
O1 Cd1 N1 105.02(7) 3_656 .
O1 Cd1 N1 105.02(7) . 3_656
O1 Cd1 N1 74.98(7) 3_656 3_656
N1 Cd1 N1 180.00(10) . 3_656
O1 Cd1 OW1 91.58(7) . .
O1 Cd1 OW1 88.42(7) 3_656 .
N1 Cd1 OW1 91.48(7) . .
N1 Cd1 OW1 88.52(7) 3_656 .
O1 Cd1 OW1 88.42(7) . 3_656
O1 Cd1 OW1 91.58(7) 3_656 3_656
N1 Cd1 OW1 88.52(7) . 3_656
N1 Cd1 OW1 91.48(7) 3_656 3_656
OW1 Cd1 OW1 180.0 . 3_656
C1 N1 C5 118.3(2) . .
C1 N1 Cd1 129.60(16) . .
C5 N1 Cd1 112.02(15) . .
C6 N2 N3 117.2(2) . .
C7 N3 N2 128.5(2) . .
C6 O1 Cd1 113.61(14) . .
N1 C1 C2 123.1(2) . .
C3 C2 C1 119.0(2) . .
C2 C3 C4 118.3(2) . .
C5 C4 C3 119.8(2) . .
C5 C4 C7 118.7(2) . .
C3 C4 C7 121.5(2) . .
N1 C5 C4 121.4(2) . .
N1 C5 C6 118.8(2) . .
C4 C5 C6 119.8(2) . .
N2 C6 O1 119.2(2) . .
N2 C6 C5 120.9(2) . .
O1 C6 C5 119.9(2) . .
O2 C7 N3 122.4(2) . .
O2 C7 C4 123.0(2) . .
N3 C7 C4 114.6(2) . .

loop_
_geom_bond_atom_site_label_1
_geom_bond_atom_site_label_2
_geom_bond_distance
_geom_bond_site_symmetry_2
Cd1 O1 2.2754(17) .
Cd1 O1 2.2754(17) 3_656
Cd1 N1 2.291(2) .
Cd1 N1 2.291(2) 3_656
Cd1 OW1 2.3220(19) .
Cd1 OW1 2.3220(19) 3_656
N1 C1 1.332(3) .
N1 C5 1.362(3) .
N2 C6 1.304(3) .
N2 N3 1.386(3) .
N3 C7 1.348(3) .
O1 C6 1.313(3) .
O2 C7 1.246(3) .
C1 C2 1.401(3) .
C2 C3 1.377(3) .
C3 C4 1.397(3) .
C4 C5 1.391(3) .
C4 C7 1.462(3) .
C5 C6 1.469(3) .
